data_7004126
loop_
_publ_author_name
'Ly, Hanh V.'
'Konu, Jari'
'Parvez, Masood'
'Roesler, Roland'

_publ_section_title
;
 Tuning the electronic properties of cyclopentadienyl analogs with
 CB2N2 frameworks: 1,2-diphenyl-1,2-diaza-3,5-diborolyl ligands and
 their alkali metal salts
;
_journal_issue 26
_journal_name_full 'Dalton Transactions'
_journal_page_first 3454
_journal_page_last 3460
_journal_paper_doi 10.1039/b802930j
_journal_year 2008
_chemical_formula_moiety 'C38 H47 B2 N2 Na O3'
_chemical_formula_sum 'C38 H47 B2 N2 Na O3'
_chemical_formula_weight 624.39
_chemical_name_systematic
;
?
;
_space_group_IT_number 4
_symmetry_cell_setting monoclinic
_symmetry_space_group_name_Hall 'P 2yb'
_symmetry_space_group_name_H-M 'P 1 21 1'
_atom_sites_solution_hydrogens geom
_atom_sites_solution_primary direct
_atom_sites_solution_secondary difmap
_audit_creation_method SHELXL-97
_cell_angle_alpha 90.00
_cell_angle_beta 100.47(2)
_cell_angle_gamma 90.00
_cell_formula_units_Z 2
_cell_length_a 9.154(5)
_cell_length_b 14.153(5)
_cell_length_c 13.912(7)
_cell_measurement_reflns_used 6923
_cell_measurement_temperature 173(2)
_cell_measurement_theta_max 27.47
_cell_measurement_theta_min 2.98
_cell_volume 1772.4(15)
_computing_cell_refinement 'HKL Scalepack (Otwinowski & Minor 1997)'
_computing_data_collection 'Collect (Nonius BV, 1997-2000)'
_computing_data_reduction DENZO-SMN
_computing_structure_refinement 'SHELXL-97 (Sheldrick, 1997)'
_computing_structure_solution 'SHELXS-97 (Sheldrick, 1997)'
_diffrn_ambient_temperature 173(2)
_diffrn_measured_fraction_theta_full 0.994
_diffrn_measured_fraction_theta_max 0.994
_diffrn_measurement_device_type 'KappaCCD (Nonius, FR540C)'
_diffrn_measurement_method 'phi\omega scans'
_diffrn_radiation_monochromator 'horizonally mounted graphite crystal'
_diffrn_radiation_source 'Enraf Nonius FR590D, fine-focus sealed tube'
_diffrn_radiation_type MoK\a
_diffrn_radiation_wavelength 0.71073
_diffrn_reflns_av_R_equivalents 0.0471
_diffrn_reflns_av_sigmaI/netI 0.0776
_diffrn_reflns_limit_h_max 11
_diffrn_reflns_limit_h_min -11
_diffrn_reflns_limit_k_max 16
_diffrn_reflns_limit_k_min -18
_diffrn_reflns_limit_l_max 18
_diffrn_reflns_limit_l_min -18
_diffrn_reflns_number 6923
_diffrn_reflns_theta_full 27.47
_diffrn_reflns_theta_max 27.47
_diffrn_reflns_theta_min 2.98
_diffrn_standards_number 0
_exptl_absorpt_coefficient_mu 0.083
_exptl_absorpt_correction_T_max 0.9869
_exptl_absorpt_correction_T_min 0.9804
_exptl_absorpt_correction_type multi-scan
_exptl_crystal_colour colorless
_exptl_crystal_density_diffrn 1.170
_exptl_crystal_density_method 'not measured'
_exptl_crystal_F_000 668
_exptl_crystal_size_max 0.24
_exptl_crystal_size_mid 0.22
_exptl_crystal_size_min 0.16
_refine_diff_density_max 0.269
_refine_diff_density_min -0.283
_refine_diff_density_rms 0.043
_refine_ls_abs_structure_details 'Flack H D (1983), Acta Cryst. A39, 876-881'
_refine_ls_abs_structure_Flack -0.4(6)
_refine_ls_extinction_coef 0.032(5)
_refine_ls_extinction_expression Fc^*^=kFc[1+0.001xFc^2^\l^3^/sin(2\q)]^-1/4^
_refine_ls_extinction_method SHELXL
_refine_ls_goodness_of_fit_ref 1.020
_refine_ls_hydrogen_treatment constr
_refine_ls_matrix_type full
_refine_ls_number_parameters 416
_refine_ls_number_reflns 4189
_refine_ls_number_restraints 1
_refine_ls_restrained_S_all 1.020
_refine_ls_R_factor_all 0.1093
_refine_ls_R_factor_gt 0.0555
_refine_ls_shift/su_max 0.004
_refine_ls_shift/su_mean 0.001
_refine_ls_structure_factor_coef Fsqd
_refine_ls_weighting_details 'calc w=1/[\s^2^(Fo^2^)+(0.0630P)^2^+0.4000P] where P=(Fo^2^+2Fc^2^)/3'
_refine_ls_weighting_scheme calc
_refine_ls_wR_factor_gt 0.1180
_refine_ls_wR_factor_ref 0.1440
_reflns_number_gt 2653
_reflns_number_total 4189
_reflns_threshold_expression >2sigma(I)
_cod_data_source_file b802930j.txt
_cod_data_source_block 3b
_cod_original_sg_symbol_H-M 'P 21'
_cod_database_code 7004126

loop_
_symmetry_equiv_pos_as_xyz
'x, y, z'
'-x, y+1/2, -z'

loop_
_atom_site_label
_atom_site_type_symbol
_atom_site_fract_x
_atom_site_fract_y
_atom_site_fract_z
_atom_site_U_iso_or_equiv
_atom_site_adp_type
_atom_site_occupancy
_atom_site_symmetry_multiplicity
_atom_site_calc_flag
_atom_site_refinement_flags
_atom_site_disorder_assembly
_atom_site_disorder_group
Na1 Na 0.57643(16) 0.44122(13) 0.83221(11) 0.0486(4) Uani 1 1 d . . .
O1 O 0.7479(3) 0.3659(3) 0.7524(2) 0.0586(9) Uani 1 1 d . . .
O2 O 0.6441(3) 0.4223(2) 1.00042(19) 0.0535(8) Uani 1 1 d . . .
O3 O 0.7140(4) 0.5832(3) 0.8446(2) 0.0693(10) Uani 1 1 d . . .
N1 N 0.2813(3) 0.4378(2) 0.6253(2) 0.0326(7) Uani 1 1 d . . .
N2 N 0.2355(3) 0.5103(2) 0.6859(2) 0.0325(7) Uani 1 1 d . . .
C1 C 0.3008(4) 0.3709(3) 0.7852(3) 0.0347(8) Uani 1 1 d . . .
C2 C 0.3158(5) 0.2986(3) 0.8674(3) 0.0453(10) Uani 1 1 d . . .
H2A H 0.2237 0.2649 0.8627 0.054 Uiso 1 1 d R . .
H2B H 0.3379 0.3304 0.9293 0.054 Uiso 1 1 d R . .
H2C H 0.3941 0.2550 0.8620 0.054 Uiso 1 1 d R . .
C3 C 0.2330(4) 0.4487(2) 0.5233(2) 0.0311(8) Uani 1 1 d . . .
C4 C 0.3173(4) 0.4077(3) 0.4604(3) 0.0347(8) Uani 1 1 d . . .
H4 H 0.4077 0.3754 0.4874 0.042 Uiso 1 1 d R . .
C5 C 0.2722(5) 0.4137(3) 0.3604(3) 0.0409(9) Uani 1 1 d . . .
H5 H 0.3294 0.3846 0.3170 0.049 Uiso 1 1 d R . .
C6 C 0.1444(5) 0.4622(3) 0.3217(3) 0.0483(11) Uani 1 1 d . . .
H6 H 0.1116 0.4653 0.2522 0.058 Uiso 1 1 d R . .
C7 C 0.0610(5) 0.5048(3) 0.3832(3) 0.0480(10) Uani 1 1 d . . .
H7 H -0.0263 0.5401 0.3559 0.058 Uiso 1 1 d R . .
C8 C 0.1046(4) 0.4975(3) 0.4829(3) 0.0389(9) Uani 1 1 d . . .
H8 H 0.0451 0.5270 0.5246 0.047 Uiso 1 1 d R . .
C9 C 0.2685(4) 0.6042(2) 0.6615(3) 0.0316(8) Uani 1 1 d . . .
C10 C 0.1700(5) 0.6753(3) 0.6738(3) 0.0421(10) Uani 1 1 d . . .
H10 H 0.0790 0.6599 0.6954 0.051 Uiso 1 1 d R . .
C11 C 0.2031(5) 0.7689(3) 0.6550(3) 0.0510(11) Uani 1 1 d . . .
H11 H 0.1354 0.8183 0.6645 0.061 Uiso 1 1 d R . .
C12 C 0.3315(6) 0.7912(3) 0.6222(3) 0.0540(12) Uani 1 1 d . . .
H12 H 0.3552 0.8558 0.6107 0.065 Uiso 1 1 d R . .
C13 C 0.4267(5) 0.7202(3) 0.6066(3) 0.0508(11) Uani 1 1 d . . .
H13 H 0.5157 0.7344 0.5821 0.061 Uiso 1 1 d R . .
C14 C 0.3955(5) 0.6267(3) 0.6256(3) 0.0399(9) Uani 1 1 d . . .
H14 H 0.4613 0.5770 0.6138 0.048 Uiso 1 1 d R . .
C15 C 0.3299(4) 0.2521(3) 0.6314(3) 0.0351(9) Uani 1 1 d . . .
C16 C 0.4512(5) 0.1959(3) 0.6668(3) 0.0506(11) Uani 1 1 d . . .
H16 H 0.5230 0.2169 0.7217 0.061 Uiso 1 1 d R . .
C17 C 0.4726(6) 0.1082(3) 0.6275(4) 0.0602(13) Uani 1 1 d . . .
H17 H 0.5598 0.0721 0.6529 0.072 Uiso 1 1 d R . .
C18 C 0.3715(6) 0.0740(3) 0.5506(4) 0.0574(13) Uani 1 1 d . . .
H18 H 0.3858 0.0133 0.5230 0.069 Uiso 1 1 d R . .
C19 C 0.2453(5) 0.1271(3) 0.5137(3) 0.0505(12) Uani 1 1 d . . .
H19 H 0.1727 0.1027 0.4611 0.061 Uiso 1 1 d R . .
C20 C 0.2265(5) 0.2152(3) 0.5532(3) 0.0426(10) Uani 1 1 d . . .
H20 H 0.1407 0.2519 0.5259 0.051 Uiso 1 1 d R . .
C21 C 0.2399(4) 0.5353(3) 0.8790(3) 0.0344(8) Uani 1 1 d . . .
C22 C 0.1680(5) 0.5003(3) 0.9504(3) 0.0484(11) Uani 1 1 d . . .
H22 H 0.1166 0.4410 0.9404 0.058 Uiso 1 1 d R . .
C23 C 0.1667(5) 0.5468(4) 1.0387(3) 0.0650(15) Uani 1 1 d . . .
H23 H 0.1133 0.5205 1.0857 0.078 Uiso 1 1 d R . .
C24 C 0.2438(6) 0.6316(4) 1.0568(4) 0.0718(16) Uani 1 1 d . . .
H24 H 0.2450 0.6644 1.1173 0.086 Uiso 1 1 d R . .
C25 C 0.3156(6) 0.6688(4) 0.9874(4) 0.0619(13) Uani 1 1 d . . .
H25 H 0.3691 0.7272 0.9999 0.074 Uiso 1 1 d R . .
C26 C 0.3129(5) 0.6224(3) 0.8999(3) 0.0486(11) Uani 1 1 d . . .
H26 H 0.3640 0.6505 0.8526 0.058 Uiso 1 1 d R . .
C27 C 0.7399(6) 0.3622(5) 0.6483(4) 0.0776(17) Uani 1 1 d . . .
H27A H 0.6396 0.3495 0.6168 0.093 Uiso 1 1 d R . .
H27B H 0.7703 0.4225 0.6270 0.093 Uiso 1 1 d R . .
C28 C 0.8500(8) 0.2914(8) 0.6284(5) 0.143(4) Uani 1 1 d . . .
H28A H 0.7929 0.2415 0.5929 0.172 Uiso 1 1 d R . .
H28B H 0.9177 0.3167 0.5898 0.172 Uiso 1 1 d R . .
C29 C 0.9242(5) 0.2549(4) 0.7247(3) 0.0594(12) Uani 1 1 d . . .
H29A H 0.8849 0.1950 0.7400 0.071 Uiso 1 1 d R . .
H29B H 1.0284 0.2486 0.7241 0.071 Uiso 1 1 d R . .
C30 C 0.8918(5) 0.3299(3) 0.7936(3) 0.0514(11) Uani 1 1 d . . .
H30A H 0.9637 0.3798 0.7979 0.062 Uiso 1 1 d R . .
H30B H 0.8899 0.3056 0.8579 0.062 Uiso 1 1 d R . .
C31 C 0.7957(5) 0.4319(5) 1.0493(4) 0.0754(16) Uani 1 1 d . . .
H31A H 0.8333 0.3694 1.0654 0.090 Uiso 1 1 d R . .
H31B H 0.8537 0.4617 1.0070 0.090 Uiso 1 1 d R . .
C32 C 0.7901(7) 0.4879(6) 1.1398(5) 0.108(3) Uani 1 1 d . . .
H32A H 0.8445 0.4562 1.1961 0.130 Uiso 1 1 d R . .
H32B H 0.8340 0.5487 1.1331 0.130 Uiso 1 1 d R . .
C33 C 0.6347(7) 0.4947(6) 1.1495(4) 0.097(2) Uani 1 1 d . . .
H33A H 0.6208 0.4784 1.2142 0.116 Uiso 1 1 d R . .
H33B H 0.6029 0.5586 1.1353 0.116 Uiso 1 1 d R . .
C34 C 0.5549(5) 0.4320(5) 1.0738(3) 0.0706(14) Uani 1 1 d . . .
H34A H 0.4593 0.4565 1.0447 0.085 Uiso 1 1 d R . .
H34B H 0.5431 0.3710 1.1016 0.085 Uiso 1 1 d R . .
C35 C 0.8096(6) 0.6100(4) 0.7786(4) 0.0649(13) Uani 1 1 d . . .
H35A H 0.8842 0.5624 0.7782 0.078 Uiso 1 1 d R . .
H35B H 0.7505 0.6157 0.7144 0.078 Uiso 1 1 d R . .
C36 C 0.8740(8) 0.7042(4) 0.8133(5) 0.091(2) Uani 1 1 d . . .
H36A H 0.9752 0.6945 0.8447 0.109 Uiso 1 1 d R . .
H36B H 0.8711 0.7464 0.7589 0.109 Uiso 1 1 d R . .
C37 C 0.7738(11) 0.7361(4) 0.8810(7) 0.126(3) Uani 1 1 d . . .
H37A H 0.8341 0.7661 0.9363 0.152 Uiso 1 1 d R . .
H37B H 0.7017 0.7803 0.8486 0.152 Uiso 1 1 d R . .
C38 C 0.7141(10) 0.6581(6) 0.9093(6) 0.142(4) Uani 1 1 d . . .
H38A H 0.6129 0.6733 0.9124 0.170 Uiso 1 1 d R . .
H38B H 0.7653 0.6395 0.9729 0.170 Uiso 1 1 d R . .
B1 B 0.3089(5) 0.3502(3) 0.6819(3) 0.0316(9) Uani 1 1 d . . .
B2 B 0.2538(4) 0.4723(3) 0.7870(3) 0.0318(9) Uani 1 1 d . . .

loop_
_atom_site_aniso_label
_atom_site_aniso_U_11
_atom_site_aniso_U_22
_atom_site_aniso_U_33
_atom_site_aniso_U_23
_atom_site_aniso_U_13
_atom_site_aniso_U_12
Na1 0.0391(9) 0.0637(10) 0.0433(9) -0.0061(8) 0.0087(7) -0.0056(8)
O1 0.0436(17) 0.084(2) 0.0483(19) -0.0092(17) 0.0085(14) 0.0027(17)
O2 0.0477(17) 0.072(2) 0.0395(16) -0.0041(15) 0.0053(13) 0.0000(15)
O3 0.067(2) 0.089(2) 0.059(2) -0.0208(19) 0.0321(17) -0.0277(19)
N1 0.0424(17) 0.0300(14) 0.0275(15) -0.0021(14) 0.0121(13) 0.0058(14)
N2 0.0404(17) 0.0286(15) 0.0306(17) -0.0024(13) 0.0120(14) 0.0047(14)
C1 0.036(2) 0.0340(19) 0.033(2) 0.0022(16) 0.0041(16) -0.0011(17)
C2 0.063(3) 0.037(2) 0.035(2) 0.0001(18) 0.007(2) 0.000(2)
C3 0.0396(19) 0.0275(17) 0.0271(18) 0.0026(16) 0.0079(15) 0.0011(18)
C4 0.039(2) 0.0323(18) 0.034(2) -0.0008(16) 0.0096(17) 0.0011(16)
C5 0.052(2) 0.043(2) 0.030(2) -0.0052(17) 0.0139(18) -0.0052(19)
C6 0.058(3) 0.054(3) 0.031(2) 0.0002(19) 0.002(2) -0.007(2)
C7 0.050(2) 0.051(2) 0.039(2) 0.002(2) -0.002(2) 0.006(2)
C8 0.041(2) 0.042(2) 0.035(2) -0.0014(18) 0.0095(17) 0.0041(18)
C9 0.037(2) 0.0312(18) 0.0270(19) 0.0020(15) 0.0068(16) 0.0014(16)
C10 0.050(2) 0.038(2) 0.041(2) 0.0039(18) 0.0161(19) 0.0085(19)
C11 0.071(3) 0.033(2) 0.049(3) -0.0012(19) 0.011(2) 0.010(2)
C12 0.079(3) 0.038(2) 0.047(3) 0.006(2) 0.015(2) -0.005(2)
C13 0.058(3) 0.044(2) 0.055(3) -0.001(2) 0.022(2) -0.015(2)
C14 0.044(2) 0.040(2) 0.038(2) -0.0002(18) 0.0138(18) 0.0001(19)
C15 0.041(2) 0.0317(18) 0.035(2) -0.0004(16) 0.0125(18) -0.0010(17)
C16 0.067(3) 0.040(2) 0.045(3) -0.001(2) 0.011(2) 0.013(2)
C17 0.089(4) 0.039(2) 0.056(3) 0.004(2) 0.023(3) 0.025(2)
C18 0.097(4) 0.030(2) 0.055(3) -0.003(2) 0.040(3) -0.008(3)
C19 0.059(3) 0.047(2) 0.052(3) -0.015(2) 0.027(2) -0.024(2)
C20 0.043(2) 0.043(2) 0.045(2) -0.0069(19) 0.0172(19) -0.0072(19)
C21 0.0317(19) 0.041(2) 0.030(2) -0.0011(17) 0.0040(16) 0.0020(17)
C22 0.041(2) 0.067(3) 0.038(2) -0.008(2) 0.0085(19) -0.008(2)
C23 0.049(3) 0.111(5) 0.039(3) -0.018(3) 0.020(2) -0.003(3)
C24 0.075(3) 0.092(4) 0.045(3) -0.035(3) 0.000(3) 0.021(3)
C25 0.079(4) 0.054(3) 0.049(3) -0.022(2) 0.000(3) 0.001(3)
C26 0.061(3) 0.042(2) 0.039(2) -0.0086(19) 0.001(2) -0.005(2)
C27 0.064(3) 0.120(5) 0.050(3) 0.010(3) 0.013(3) 0.010(3)
C28 0.107(5) 0.265(12) 0.058(4) -0.020(5) 0.012(4) 0.092(7)
C29 0.053(3) 0.071(3) 0.055(3) -0.009(2) 0.014(2) -0.005(2)
C30 0.049(3) 0.059(3) 0.046(3) -0.002(2) 0.007(2) -0.007(2)
C31 0.042(3) 0.104(4) 0.073(3) -0.020(3) -0.010(2) 0.011(3)
C32 0.073(4) 0.165(7) 0.076(4) -0.036(4) -0.012(3) -0.011(4)
C33 0.105(5) 0.124(6) 0.061(4) -0.032(4) 0.016(3) 0.002(4)
C34 0.060(3) 0.098(4) 0.054(3) -0.003(3) 0.012(2) 0.005(3)
C35 0.064(3) 0.081(3) 0.058(3) 0.005(3) 0.030(2) 0.001(3)
C36 0.122(5) 0.048(3) 0.126(5) 0.002(3) 0.085(4) 0.002(3)
C37 0.195(8) 0.063(4) 0.162(7) -0.010(4) 0.137(7) 0.000(5)
C38 0.166(8) 0.146(7) 0.146(7) -0.099(6) 0.116(6) -0.104(6)
B1 0.031(2) 0.028(2) 0.035(2) -0.0033(18) 0.0051(18) 0.0000(18)
B2 0.030(2) 0.038(2) 0.028(2) -0.0043(18) 0.0056(17) -0.0036(18)

loop_
_atom_type_symbol
_atom_type_description
_atom_type_scat_dispersion_real
_atom_type_scat_dispersion_imag
_atom_type_scat_source
C C 0.0033 0.0016 'International Tables Vol C Tables 4.2.6.8 and 6.1.1.4'
H H 0.0000 0.0000 'International Tables Vol C Tables 4.2.6.8 and 6.1.1.4'
N N 0.0061 0.0033 'International Tables Vol C Tables 4.2.6.8 and 6.1.1.4'
Na Na 0.0362 0.0249 'International Tables Vol C Tables 4.2.6.8 and 6.1.1.4'
B B 0.0013 0.0007 'International Tables Vol C Tables 4.2.6.8 and 6.1.1.4'
O O 0.0106 0.0060 'International Tables Vol C Tables 4.2.6.8 and 6.1.1.4'

loop_
_geom_angle_atom_site_label_1
_geom_angle_atom_site_label_2
_geom_angle_atom_site_label_3
_geom_angle
_geom_angle_site_symmetry_1
_geom_angle_site_symmetry_3
_geom_angle_publ_flag
O2 Na1 O1 110.28(13) . . ?
O2 Na1 O3 89.03(13) . . ?
O1 Na1 O3 91.58(13) . . ?
O2 Na1 C1 105.66(12) . . ?
O1 Na1 C1 113.48(13) . . ?
O3 Na1 C1 143.10(14) . . ?
O2 Na1 B2 107.84(12) . . ?
O1 Na1 B2 134.57(13) . . ?
O3 Na1 B2 112.97(14) . . ?
C1 Na1 B2 30.51(12) . . ?
C30 O1 C27 105.4(3) . . ?
C30 O1 Na1 128.3(3) . . ?
C27 O1 Na1 125.4(3) . . ?
C34 O2 C31 106.4(3) . . ?
C34 O2 Na1 128.9(3) . . ?
C31 O2 Na1 121.6(3) . . ?
C38 O3 C35 106.5(4) . . ?
C38 O3 Na1 129.4(3) . . ?
C35 O3 Na1 124.1(3) . . ?
C3 N1 N2 116.0(3) . . ?
C3 N1 B1 128.5(3) . . ?
N2 N1 B1 109.2(3) . . ?
C9 N2 N1 115.5(3) . . ?
C9 N2 B2 125.0(3) . . ?
N1 N2 B2 107.6(3) . . ?
B1 C1 B2 105.7(3) . . ?
B1 C1 C2 125.6(3) . . ?
B2 C1 C2 128.2(3) . . ?
B1 C1 Na1 95.7(2) . . ?
B2 C1 Na1 84.3(2) . . ?
C2 C1 Na1 96.5(2) . . ?
C1 C2 H2A 108.9 . . ?
C1 C2 H2B 109.6 . . ?
H2A C2 H2B 109.5 . . ?
C1 C2 H2C 109.9 . . ?
H2A C2 H2C 109.5 . . ?
H2B C2 H2C 109.5 . . ?
C8 C3 C4 118.4(3) . . ?
C8 C3 N1 123.1(3) . . ?
C4 C3 N1 118.5(3) . . ?
C5 C4 C3 120.6(4) . . ?
C5 C4 H4 120.2 . . ?
C3 C4 H4 119.2 . . ?
C6 C5 C4 120.1(4) . . ?
C6 C5 H5 119.3 . . ?
C4 C5 H5 120.6 . . ?
C5 C6 C7 120.0(4) . . ?
C5 C6 H6 120.3 . . ?
C7 C6 H6 119.7 . . ?
C8 C7 C6 119.9(4) . . ?
C8 C7 H7 120.4 . . ?
C6 C7 H7 119.6 . . ?
C7 C8 C3 121.0(4) . . ?
C7 C8 H8 118.9 . . ?
C3 C8 H8 120.1 . . ?
C10 C9 C14 119.1(3) . . ?
C10 C9 N2 118.7(3) . . ?
C14 C9 N2 122.1(3) . . ?
C9 C10 C11 120.0(4) . . ?
C9 C10 H10 119.7 . . ?
C11 C10 H10 120.4 . . ?
C12 C11 C10 120.7(4) . . ?
C12 C11 H11 119.4 . . ?
C10 C11 H11 119.9 . . ?
C11 C12 C13 119.4(4) . . ?
C11 C12 H12 120.6 . . ?
C13 C12 H12 120.1 . . ?
C12 C13 C14 120.6(4) . . ?
C12 C13 H13 120.4 . . ?
C14 C13 H13 119.0 . . ?
C9 C14 C13 120.2(4) . . ?
C9 C14 H14 119.2 . . ?
C13 C14 H14 120.6 . . ?
C16 C15 C20 116.4(3) . . ?
C16 C15 B1 120.1(4) . . ?
C20 C15 B1 123.4(3) . . ?
C15 C16 C17 122.5(5) . . ?
C15 C16 H16 119.6 . . ?
C17 C16 H16 117.8 . . ?
C18 C17 C16 120.1(5) . . ?
C18 C17 H17 119.9 . . ?
C16 C17 H17 120.0 . . ?
C17 C18 C19 119.5(4) . . ?
C17 C18 H18 120.5 . . ?
C19 C18 H18 119.9 . . ?
C20 C19 C18 119.6(4) . . ?
C20 C19 H19 120.5 . . ?
C18 C19 H19 119.9 . . ?
C19 C20 C15 121.8(4) . . ?
C19 C20 H20 118.8 . . ?
C15 C20 H20 119.4 . . ?
C22 C21 C26 115.9(4) . . ?
C22 C21 B2 119.9(4) . . ?
C26 C21 B2 123.8(4) . . ?
C21 C22 C23 123.1(4) . . ?
C21 C22 H22 119.6 . . ?
C23 C22 H22 117.3 . . ?
C24 C23 C22 118.8(5) . . ?
C24 C23 H23 121.0 . . ?
C22 C23 H23 120.3 . . ?
C25 C24 C23 119.8(4) . . ?
C25 C24 H24 120.2 . . ?
C23 C24 H24 120.0 . . ?
C24 C25 C26 120.4(5) . . ?
C24 C25 H25 119.9 . . ?
C26 C25 H25 119.7 . . ?
C25 C26 C21 122.1(4) . . ?
C25 C26 H26 118.3 . . ?
C21 C26 H26 119.6 . . ?
O1 C27 C28 107.5(5) . . ?
O1 C27 H27A 109.6 . . ?
C28 C27 H27A 114.5 . . ?
O1 C27 H27B 108.3 . . ?
C28 C27 H27B 107.4 . . ?
H27A C27 H27B 109.5 . . ?
C29 C28 C27 106.4(5) . . ?
C29 C28 H28A 109.0 . . ?
C27 C28 H28A 105.5 . . ?
C29 C28 H28B 113.6 . . ?
C27 C28 H28B 112.4 . . ?
H28A C28 H28B 109.5 . . ?
C28 C29 C30 102.7(5) . . ?
C28 C29 H29A 112.3 . . ?
C30 C29 H29A 111.0 . . ?
C28 C29 H29B 108.5 . . ?
C30 C29 H29B 112.6 . . ?
H29A C29 H29B 109.5 . . ?
O1 C30 C29 105.7(4) . . ?
O1 C30 H30A 109.5 . . ?
C29 C30 H30A 110.3 . . ?
O1 C30 H30B 109.3 . . ?
C29 C30 H30B 112.5 . . ?
H30A C30 H30B 109.5 . . ?
O2 C31 C32 105.7(4) . . ?
O2 C31 H31A 107.4 . . ?
C32 C31 H31A 110.9 . . ?
O2 C31 H31B 110.2 . . ?
C32 C31 H31B 113.0 . . ?
H31A C31 H31B 109.5 . . ?
C33 C32 C31 107.2(5) . . ?
C33 C32 H32A 109.0 . . ?
C31 C32 H32A 110.3 . . ?
C33 C32 H32B 112.5 . . ?
C31 C32 H32B 108.3 . . ?
H32A C32 H32B 109.5 . . ?
C32 C33 C34 105.2(5) . . ?
C32 C33 H33A 111.6 . . ?
C34 C33 H33A 113.2 . . ?
C32 C33 H33B 107.9 . . ?
C34 C33 H33B 109.2 . . ?
H33A C33 H33B 109.5 . . ?
O2 C34 C33 107.3(4) . . ?
O2 C34 H34A 109.2 . . ?
C33 C34 H34A 112.5 . . ?
O2 C34 H34B 108.9 . . ?
C33 C34 H34B 109.5 . . ?
H34A C34 H34B 109.5 . . ?
O3 C35 C36 106.3(4) . . ?
O3 C35 H35A 109.7 . . ?
C36 C35 H35A 112.8 . . ?
O3 C35 H35B 108.1 . . ?
C36 C35 H35B 110.3 . . ?
H35A C35 H35B 109.5 . . ?
C37 C36 C35 102.7(5) . . ?
C37 C36 H36A 114.0 . . ?
C35 C36 H36A 108.0 . . ?
C37 C36 H36B 112.1 . . ?
C35 C36 H36B 110.2 . . ?
H36A C36 H36B 109.5 . . ?
C38 C37 C36 105.6(5) . . ?
C38 C37 H37A 109.8 . . ?
C36 C37 H37A 107.9 . . ?
C38 C37 H37B 113.4 . . ?
C36 C37 H37B 110.4 . . ?
H37A C37 H37B 109.5 . . ?
C37 C38 O3 113.3(6) . . ?
C37 C38 H38A 106.4 . . ?
O3 C38 H38A 108.2 . . ?
C37 C38 H38B 110.1 . . ?
O3 C38 H38B 109.3 . . ?
H38A C38 H38B 109.5 . . ?
N1 B1 C1 108.7(3) . . ?
N1 B1 C15 121.8(3) . . ?
C1 B1 C15 129.4(3) . . ?
N2 B2 C1 108.3(3) . . ?
N2 B2 C21 123.3(3) . . ?
C1 B2 C21 128.1(4) . . ?
N2 B2 Na1 101.1(2) . . ?
C1 B2 Na1 65.2(2) . . ?
C21 B2 Na1 97.8(2) . . ?

loop_
_geom_bond_atom_site_label_1
_geom_bond_atom_site_label_2
_geom_bond_distance
_geom_bond_site_symmetry_2
_geom_bond_publ_flag
Na1 O2 2.325(3) . ?
Na1 O1 2.338(3) . ?
Na1 O3 2.360(4) . ?
Na1 C1 2.680(4) . ?
Na1 B2 2.939(5) . ?
O1 C30 1.432(5) . ?
O1 C27 1.438(6) . ?
O2 C34 1.426(5) . ?
O2 C31 1.436(5) . ?
O3 C38 1.391(7) . ?
O3 C35 1.430(6) . ?
N1 C3 1.415(4) . ?
N1 N2 1.438(4) . ?
N1 B1 1.466(5) . ?
N2 C9 1.418(5) . ?
N2 B2 1.486(5) . ?
C1 B1 1.482(6) . ?
C1 B2 1.499(6) . ?
C1 C2 1.522(5) . ?
C2 H2A 0.9600 . ?
C2 H2B 0.9601 . ?
C2 H2C 0.9600 . ?
C3 C8 1.391(5) . ?
C3 C4 1.395(5) . ?
C4 C5 1.380(5) . ?
C4 H4 0.9600 . ?
C5 C6 1.378(6) . ?
C5 H5 0.9600 . ?
C6 C7 1.384(6) . ?
C6 H6 0.9600 . ?
C7 C8 1.376(6) . ?
C7 H7 0.9600 . ?
C8 H8 0.9601 . ?
C9 C10 1.383(5) . ?
C9 C14 1.383(5) . ?
C10 C11 1.393(6) . ?
C10 H10 0.9600 . ?
C11 C12 1.373(7) . ?
C11 H11 0.9600 . ?
C12 C13 1.373(6) . ?
C12 H12 0.9600 . ?
C13 C14 1.388(6) . ?
C13 H13 0.9599 . ?
C14 H14 0.9600 . ?
C15 C16 1.383(6) . ?
C15 C20 1.407(6) . ?
C15 B1 1.583(5) . ?
C16 C17 1.384(6) . ?
C16 H16 0.9600 . ?
C17 C18 1.369(7) . ?
C17 H17 0.9601 . ?
C18 C19 1.396(7) . ?
C18 H18 0.9599 . ?
C19 C20 1.385(6) . ?
C19 H19 0.9600 . ?
C20 H20 0.9600 . ?
C21 C22 1.380(6) . ?
C21 C26 1.407(6) . ?
C21 B2 1.584(5) . ?
C22 C23 1.394(6) . ?
C22 H22 0.9600 . ?
C23 C24 1.393(8) . ?
C23 H23 0.9600 . ?
C24 C25 1.367(8) . ?
C24 H24 0.9601 . ?
C25 C26 1.379(6) . ?
C25 H25 0.9599 . ?
C26 H26 0.9601 . ?
C27 C28 1.483(9) . ?
C27 H27A 0.9600 . ?
C27 H27B 0.9600 . ?
C28 C29 1.481(8) . ?
C28 H28A 0.9600 . ?
C28 H28B 0.9601 . ?
C29 C30 1.496(6) . ?
C29 H29A 0.9600 . ?
C29 H29B 0.9600 . ?
C30 H30A 0.9599 . ?
C30 H30B 0.9600 . ?
C31 C32 1.497(8) . ?
C31 H31A 0.9601 . ?
C31 H31B 0.9600 . ?
C32 C33 1.457(8) . ?
C32 H32A 0.9600 . ?
C32 H32B 0.9600 . ?
C33 C34 1.466(8) . ?
C33 H33A 0.9600 . ?
C33 H33B 0.9599 . ?
C34 H34A 0.9600 . ?
C34 H34B 0.9600 . ?
C35 C36 1.501(8) . ?
C35 H35A 0.9600 . ?
C35 H35B 0.9601 . ?
C36 C37 1.499(8) . ?
C36 H36A 0.9600 . ?
C36 H36B 0.9600 . ?
C37 C38 1.322(9) . ?
C37 H37A 0.9601 . ?
C37 H37B 0.9601 . ?
C38 H38A 0.9601 . ?
C38 H38B 0.9599 . ?

loop_
_geom_torsion_atom_site_label_1
_geom_torsion_atom_site_label_2
_geom_torsion_atom_site_label_3
_geom_torsion_atom_site_label_4
_geom_torsion
_geom_torsion_site_symmetry_1
_geom_torsion_site_symmetry_2
_geom_torsion_site_symmetry_3
_geom_torsion_site_symmetry_4
_geom_torsion_publ_flag
O2 Na1 O1 C30 -13.0(4) . . . . ?
O3 Na1 O1 C30 76.5(4) . . . . ?
C1 Na1 O1 C30 -131.3(3) . . . . ?
B2 Na1 O1 C30 -158.4(3) . . . . ?
O2 Na1 O1 C27 179.3(4) . . . . ?
O3 Na1 O1 C27 -91.2(4) . . . . ?
C1 Na1 O1 C27 60.9(4) . . . . ?
B2 Na1 O1 C27 33.9(5) . . . . ?
O1 Na1 O2 C34 -160.4(4) . . . . ?
O3 Na1 O2 C34 108.3(4) . . . . ?
C1 Na1 O2 C34 -37.4(4) . . . . ?
B2 Na1 O2 C34 -5.6(4) . . . . ?
O1 Na1 O2 C31 42.6(4) . . . . ?
O3 Na1 O2 C31 -48.7(4) . . . . ?
C1 Na1 O2 C31 165.6(4) . . . . ?
B2 Na1 O2 C31 -162.6(4) . . . . ?
O2 Na1 O3 C38 -47.6(7) . . . . ?
O1 Na1 O3 C38 -157.8(7) . . . . ?
C1 Na1 O3 C38 67.7(7) . . . . ?
B2 Na1 O3 C38 61.4(7) . . . . ?
O2 Na1 O3 C35 136.8(4) . . . . ?
O1 Na1 O3 C35 26.5(4) . . . . ?
C1 Na1 O3 C35 -107.9(4) . . . . ?
B2 Na1 O3 C35 -114.2(4) . . . . ?
C3 N1 N2 C9 -52.9(4) . . . . ?
B1 N1 N2 C9 152.6(3) . . . . ?
C3 N1 N2 B2 162.3(3) . . . . ?
B1 N1 N2 B2 7.7(4) . . . . ?
O2 Na1 C1 B1 -156.1(2) . . . . ?
O1 Na1 C1 B1 -35.1(3) . . . . ?
O3 Na1 C1 B1 93.8(3) . . . . ?
B2 Na1 C1 B1 105.3(3) . . . . ?
O2 Na1 C1 B2 98.7(2) . . . . ?
O1 Na1 C1 B2 -140.4(2) . . . . ?
O3 Na1 C1 B2 -11.4(3) . . . . ?
O2 Na1 C1 C2 -29.2(3) . . . . ?
O1 Na1 C1 C2 91.8(2) . . . . ?
O3 Na1 C1 C2 -139.3(2) . . . . ?
B2 Na1 C1 C2 -127.9(3) . . . . ?
N2 N1 C3 C8 -26.8(5) . . . . ?
B1 N1 C3 C8 122.0(4) . . . . ?
N2 N1 C3 C4 153.9(3) . . . . ?
B1 N1 C3 C4 -57.3(5) . . . . ?
C8 C3 C4 C5 -1.5(5) . . . . ?
N1 C3 C4 C5 177.9(3) . . . . ?
C3 C4 C5 C6 1.4(6) . . . . ?
C4 C5 C6 C7 -0.1(6) . . . . ?
C5 C6 C7 C8 -1.0(6) . . . . ?
C6 C7 C8 C3 0.8(6) . . . . ?
C4 C3 C8 C7 0.4(6) . . . . ?
N1 C3 C8 C7 -178.9(4) . . . . ?
N1 N2 C9 C10 145.3(3) . . . . ?
B2 N2 C9 C10 -76.7(5) . . . . ?
N1 N2 C9 C14 -34.4(5) . . . . ?
B2 N2 C9 C14 103.6(4) . . . . ?
C14 C9 C10 C11 -3.4(6) . . . . ?
N2 C9 C10 C11 176.8(4) . . . . ?
C9 C10 C11 C12 1.5(7) . . . . ?
C10 C11 C12 C13 0.9(7) . . . . ?
C11 C12 C13 C14 -1.3(7) . . . . ?
C10 C9 C14 C13 3.0(6) . . . . ?
N2 C9 C14 C13 -177.2(4) . . . . ?
C12 C13 C14 C9 -0.7(7) . . . . ?
C20 C15 C16 C17 0.8(6) . . . . ?
B1 C15 C16 C17 177.9(4) . . . . ?
C15 C16 C17 C18 0.0(7) . . . . ?
C16 C17 C18 C19 -1.4(7) . . . . ?
C17 C18 C19 C20 2.1(6) . . . . ?
C18 C19 C20 C15 -1.4(6) . . . . ?
C16 C15 C20 C19 0.0(5) . . . . ?
B1 C15 C20 C19 -177.1(4) . . . . ?
C26 C21 C22 C23 -0.3(6) . . . . ?
B2 C21 C22 C23 172.1(4) . . . . ?
C21 C22 C23 C24 -1.3(7) . . . . ?
C22 C23 C24 C25 1.6(7) . . . . ?
C23 C24 C25 C26 -0.4(8) . . . . ?
C24 C25 C26 C21 -1.3(7) . . . . ?
C22 C21 C26 C25 1.6(6) . . . . ?
B2 C21 C26 C25 -170.5(4) . . . . ?
C30 O1 C27 C28 22.0(7) . . . . ?
Na1 O1 C27 C28 -168.0(5) . . . . ?
O1 C27 C28 C29 -0.9(9) . . . . ?
C27 C28 C29 C30 -19.4(8) . . . . ?
C27 O1 C30 C29 -34.6(5) . . . . ?
Na1 O1 C30 C29 155.7(3) . . . . ?
C28 C29 C30 O1 33.4(6) . . . . ?
C34 O2 C31 C32 -24.4(7) . . . . ?
Na1 O2 C31 C32 137.1(5) . . . . ?
O2 C31 C32 C33 9.9(8) . . . . ?
C31 C32 C33 C34 7.9(8) . . . . ?
C31 O2 C34 C33 30.1(6) . . . . ?
Na1 O2 C34 C33 -129.6(4) . . . . ?
C32 C33 C34 O2 -23.3(7) . . . . ?
C38 O3 C35 C36 3.5(7) . . . . ?
Na1 O3 C35 C36 180.0(4) . . . . ?
O3 C35 C36 C37 -15.8(7) . . . . ?
C35 C36 C37 C38 23.2(10) . . . . ?
C36 C37 C38 O3 -23.0(12) . . . . ?
C35 O3 C38 C37 12.7(11) . . . . ?
Na1 O3 C38 C37 -163.6(6) . . . . ?
C3 N1 B1 C1 -158.5(3) . . . . ?
N2 N1 B1 C1 -8.0(4) . . . . ?
C3 N1 B1 C15 17.2(6) . . . . ?
N2 N1 B1 C15 167.7(3) . . . . ?
B2 C1 B1 N1 5.0(4) . . . . ?
C2 C1 B1 N1 177.0(3) . . . . ?
Na1 C1 B1 N1 -80.7(3) . . . . ?
B2 C1 B1 C15 -170.3(4) . . . . ?
C2 C1 B1 C15 1.8(6) . . . . ?
Na1 C1 B1 C15 104.0(4) . . . . ?
C16 C15 B1 N1 129.0(4) . . . . ?
C20 C15 B1 N1 -54.0(5) . . . . ?
C16 C15 B1 C1 -56.3(6) . . . . ?
C20 C15 B1 C1 120.7(5) . . . . ?
C9 N2 B2 C1 -145.2(3) . . . . ?
N1 N2 B2 C1 -4.6(4) . . . . ?
C9 N2 B2 C21 29.3(5) . . . . ?
N1 N2 B2 C21 169.9(3) . . . . ?
C9 N2 B2 Na1 -77.9(3) . . . . ?
N1 N2 B2 Na1 62.7(3) . . . . ?
B1 C1 B2 N2 -0.3(4) . . . . ?
C2 C1 B2 N2 -172.1(4) . . . . ?
Na1 C1 B2 N2 94.0(3) . . . . ?
B1 C1 B2 C21 -174.4(4) . . . . ?
C2 C1 B2 C21 13.8(6) . . . . ?
Na1 C1 B2 C21 -80.1(4) . . . . ?
B1 C1 B2 Na1 -94.3(3) . . . . ?
C2 C1 B2 Na1 93.9(4) . . . . ?
C22 C21 B2 N2 139.5(4) . . . . ?
C26 C21 B2 N2 -48.7(6) . . . . ?
C22 C21 B2 C1 -47.2(6) . . . . ?
C26 C21 B2 C1 124.7(4) . . . . ?
C22 C21 B2 Na1 -111.6(3) . . . . ?
C26 C21 B2 Na1 60.2(4) . . . . ?
O2 Na1 B2 N2 164.1(2) . . . . ?
O1 Na1 B2 N2 -49.9(3) . . . . ?
O3 Na1 B2 N2 67.4(2) . . . . ?
C1 Na1 B2 N2 -105.2(3) . . . . ?
O2 Na1 B2 C1 -90.7(2) . . . . ?
O1 Na1 B2 C1 55.2(3) . . . . ?
O3 Na1 B2 C1 172.6(2) . . . . ?
O2 Na1 B2 C21 37.9(3) . . . . ?
O1 Na1 B2 C21 -176.2(2) . . . . ?
O3 Na1 B2 C21 -58.9(2) . . . . ?
C1 Na1 B2 C21 128.6(3) . . . . ?
